data_7017288
loop_
_publ_author_name
'Oelkers, Benjamin'
'Sundermeyer, J\"org'

_publ_section_title
;
 Sulfonate-tagged 1,4-diazabutadiene (DAD(S)) ligands and their
 noble-metal complexes - synthesis, characterization and immobilization in
 ionic liquids.
;
_journal_issue 47
_journal_name_full 'Dalton transactions (Cambridge, England : 2003)'
_journal_page_first 12727
_journal_page_last 12741
_journal_paper_doi 10.1039/c1dt10939a
_journal_volume 40
_journal_year 2011
_chemical_formula_moiety 'C20 H22 N2 O6 S2, 2(C8 H15 N2)'
_chemical_formula_sum 'C36 H52 N6 O6 S2'
_chemical_formula_weight 728.96
_chemical_name_systematic
;
?
;
_space_group_IT_number 2
_symmetry_cell_setting triclinic
_symmetry_space_group_name_Hall '-P 1'
_symmetry_space_group_name_H-M 'P -1'
_atom_sites_solution_hydrogens geom
_atom_sites_solution_primary direct
_atom_sites_solution_secondary difmap
_audit_creation_method SHELXL-97
_cell_angle_alpha 88.301(14)
_cell_angle_beta 88.487(14)
_cell_angle_gamma 85.669(15)
_cell_formula_units_Z 1
_cell_length_a 8.6734(10)
_cell_length_b 9.4661(12)
_cell_length_c 11.6547(13)
_cell_measurement_reflns_used 7938
_cell_measurement_temperature 193(2)
_cell_measurement_theta_max 26.05
_cell_measurement_theta_min 1.65
_cell_volume 953.5(2)
_computing_cell_refinement 'STOE Cell'
_computing_data_collection 'STOE Expose'
_computing_data_reduction 'STOE Integrate'
_computing_molecular_graphics 'Ortep-3 for Windows (Farrugia, 1997)'
_computing_publication_material 'WinGX publication routines (Farrugia, 1999)'
_computing_structure_refinement 'SHELXL-97 (Sheldrick, 2008)'
_computing_structure_solution 'SIR92 (Giacovazzo et al, 1993)'
_diffrn_ambient_temperature 193(2)
_diffrn_measured_fraction_theta_full 0.907
_diffrn_measured_fraction_theta_max 0.897
_diffrn_measurement_device_type 'STOE IPDS 1'
_diffrn_measurement_method 'rotation method'
_diffrn_radiation_monochromator graphite
_diffrn_radiation_source 'fine-focus sealed tube'
_diffrn_radiation_type MoK\a
_diffrn_radiation_wavelength 0.71073
_diffrn_reflns_av_R_equivalents 0.0385
_diffrn_reflns_av_sigmaI/netI 0.0434
_diffrn_reflns_limit_h_max 10
_diffrn_reflns_limit_h_min -10
_diffrn_reflns_limit_k_max 11
_diffrn_reflns_limit_k_min -11
_diffrn_reflns_limit_l_max 13
_diffrn_reflns_limit_l_min -13
_diffrn_reflns_number 8973
_diffrn_reflns_theta_full 25.00
_diffrn_reflns_theta_max 26.01
_diffrn_reflns_theta_min 2.16
_exptl_absorpt_coefficient_mu 0.191
_exptl_absorpt_correction_T_max 0.9882
_exptl_absorpt_correction_T_min 0.9208
_exptl_absorpt_correction_type multi-scan
_exptl_absorpt_process_details
;
[c.f. r.h. blessing, acta cryst. (1995), a51, 33-38]
;
_exptl_crystal_colour 'light yellow'
_exptl_crystal_density_diffrn 1.270
_exptl_crystal_density_method 'not measured'
_exptl_crystal_description prism
_exptl_crystal_F_000 390
_exptl_crystal_size_max 0.36
_exptl_crystal_size_mid 0.27
_exptl_crystal_size_min 0.15
_refine_diff_density_max 0.241
_refine_diff_density_min -0.272
_refine_diff_density_rms 0.048
_refine_ls_extinction_method none
_refine_ls_goodness_of_fit_ref 1.027
_refine_ls_hydrogen_treatment constr
_refine_ls_matrix_type full
_refine_ls_number_parameters 231
_refine_ls_number_reflns 3378
_refine_ls_number_restraints 0
_refine_ls_restrained_S_all 1.027
_refine_ls_R_factor_all 0.0555
_refine_ls_R_factor_gt 0.0389
_refine_ls_shift/su_max 0.007
_refine_ls_shift/su_mean 0.000
_refine_ls_structure_factor_coef Fsqd
_refine_ls_weighting_details 'calc w=1/[\s^2^(Fo^2^)+(0.0668P)^2^+0.0000P] where P=(Fo^2^+2Fc^2^)/3'
_refine_ls_weighting_scheme calc
_refine_ls_wR_factor_gt 0.0999
_refine_ls_wR_factor_ref 0.1080
_reflns_number_gt 2506
_reflns_number_total 3378
_reflns_threshold_expression >2\s(I)
_cod_data_source_file c1dt10939a.txt
_cod_data_source_block compound6
_cod_original_cell_volume 953.46(19)
_cod_database_code 7017288

loop_
_symmetry_equiv_pos_as_xyz
'x, y, z'
'-x, -y, -z'

loop_
_atom_site_label
_atom_site_type_symbol
_atom_site_fract_x
_atom_site_fract_y
_atom_site_fract_z
_atom_site_U_iso_or_equiv
_atom_site_adp_type
_atom_site_occupancy
_atom_site_symmetry_multiplicity
_atom_site_calc_flag
_atom_site_refinement_flags
C201 C 0.2477(2) 0.0826(2) 1.01035(18) 0.0311(4) Uani 1 1 d .
H201 H 0.1952 -0.0020 1.0121 0.037 Uiso 1 1 calc R
C202 C 0.3202(2) 0.2917(2) 1.0514(2) 0.0400(5) Uani 1 1 d .
H202 H 0.3259 0.3793 1.0882 0.048 Uiso 1 1 calc R
C203 C 0.4047(2) 0.2462(2) 0.9604(2) 0.0372(5) Uani 1 1 d .
H203 H 0.4823 0.2955 0.9207 0.045 Uiso 1 1 calc R
C204 C 0.4131(2) 0.0299(2) 0.83668(19) 0.0365(5) Uani 1 1 d .
H20A H 0.4438 -0.0680 0.8639 0.044 Uiso 1 1 calc R
H20B H 0.5053 0.0701 0.8007 0.044 Uiso 1 1 calc R
C205 C 0.2897(2) 0.0263(2) 0.74885(19) 0.0375(5) Uani 1 1 d .
H20C H 0.2474 0.1245 0.7315 0.045 Uiso 1 1 calc R
H20D H 0.2043 -0.0268 0.7820 0.045 Uiso 1 1 calc R
C206 C 0.3471(2) -0.0415(2) 0.6377(2) 0.0413(5) Uani 1 1 d .
H20E H 0.4257 0.0164 0.6007 0.050 Uiso 1 1 calc R
H20F H 0.3973 -0.1368 0.6554 0.050 Uiso 1 1 calc R
C207 C 0.2177(3) -0.0550(3) 0.5551(3) 0.0643(7) Uani 1 1 d .
H20G H 0.1525 -0.1293 0.5835 0.096 Uiso 1 1 calc R
H20H H 0.2617 -0.0799 0.4794 0.096 Uiso 1 1 calc R
H20I H 0.1551 0.0354 0.5489 0.096 Uiso 1 1 calc R
C208 C 0.1085(3) 0.1909(3) 1.1766(2) 0.0487(6) Uani 1 1 d .
H20J H 0.0044 0.2056 1.1456 0.073 Uiso 1 1 calc R
H20K H 0.1264 0.2687 1.2271 0.073 Uiso 1 1 calc R
H20L H 0.1180 0.1008 1.2205 0.073 Uiso 1 1 calc R
C101 C 0.44934(19) 0.46238(18) 0.54208(16) 0.0254(4) Uani 1 1 d .
C102 C 0.5138(2) 0.3255(2) 0.5946(2) 0.0431(6) Uani 1 1 d .
H10A H 0.4356 0.2864 0.6461 0.065 Uiso 1 1 calc R
H10B H 0.6054 0.3420 0.6384 0.065 Uiso 1 1 calc R
H10C H 0.5427 0.2584 0.5339 0.065 Uiso 1 1 calc R
C103 C 0.20749(19) 0.45311(18) 0.63472(17) 0.0270(4) Uani 1 1 d .
C104 C 0.1093(2) 0.36370(19) 0.58393(17) 0.0295(4) Uani 1 1 d .
C105 C -0.0062(2) 0.30641(19) 0.65255(17) 0.0294(4) Uani 1 1 d .
H105 H -0.0741 0.2452 0.6199 0.035 Uiso 1 1 calc R
C106 C -0.02270(19) 0.33774(18) 0.76696(17) 0.0256(4) Uani 1 1 d .
C107 C 0.0759(2) 0.42623(18) 0.81613(17) 0.0284(4) Uani 1 1 d .
H107 H 0.0639 0.4464 0.8954 0.034 Uiso 1 1 calc R
C108 C 0.1925(2) 0.48593(18) 0.75074(17) 0.0283(4) Uani 1 1 d .
C109 C 0.1290(2) 0.3295(2) 0.45918(19) 0.0407(5) Uani 1 1 d .
H10D H 0.1406 0.4170 0.4137 0.061 Uiso 1 1 calc R
H10E H 0.0378 0.2847 0.4342 0.061 Uiso 1 1 calc R
H10F H 0.2213 0.2646 0.4482 0.061 Uiso 1 1 calc R
C110 C 0.3003(2) 0.5818(2) 0.80315(19) 0.0388(5) Uani 1 1 d .
H11A H 0.4060 0.5374 0.7999 0.058 Uiso 1 1 calc R
H11B H 0.2687 0.5978 0.8834 0.058 Uiso 1 1 calc R
H11C H 0.2963 0.6726 0.7604 0.058 Uiso 1 1 calc R
N201 N 0.35884(17) 0.11532(16) 0.93496(14) 0.0306(4) Uani 1 1 d .
N202 N 0.22327(17) 0.18728(16) 1.08182(15) 0.0327(4) Uani 1 1 d .
N101 N 0.31484(17) 0.52178(16) 0.56165(14) 0.0295(4) Uani 1 1 d .
O101 O -0.10744(17) 0.21865(17) 0.95922(13) 0.0486(4) Uani 1 1 d .
O102 O -0.23315(15) 0.15769(14) 0.78772(12) 0.0369(4) Uani 1 1 d .
O103 O -0.28884(16) 0.38790(14) 0.86624(15) 0.0490(4) Uani 1 1 d .
S101 S -0.17481(5) 0.26960(5) 0.85193(4) 0.02989(16) Uani 1 1 d .

loop_
_atom_site_aniso_label
_atom_site_aniso_U_11
_atom_site_aniso_U_22
_atom_site_aniso_U_33
_atom_site_aniso_U_23
_atom_site_aniso_U_13
_atom_site_aniso_U_12
C201 0.0294(9) 0.0330(10) 0.0315(12) 0.0006(8) 0.0010(8) -0.0076(7)
C202 0.0370(11) 0.0291(10) 0.0552(16) -0.0037(9) -0.0084(10) -0.0068(8)
C203 0.0314(10) 0.0333(10) 0.0478(14) 0.0057(9) -0.0014(9) -0.0104(8)
C204 0.0324(10) 0.0409(11) 0.0350(14) -0.0008(9) 0.0045(9) 0.0023(8)
C205 0.0311(10) 0.0408(11) 0.0407(14) -0.0049(9) 0.0035(9) -0.0036(8)
C206 0.0445(12) 0.0347(11) 0.0445(15) -0.0045(9) 0.0032(10) -0.0017(9)
C207 0.0648(17) 0.0651(16) 0.064(2) -0.0271(14) -0.0160(14) 0.0038(13)
C208 0.0448(12) 0.0659(15) 0.0352(15) -0.0116(11) 0.0078(10) -0.0017(11)
C101 0.0254(9) 0.0266(9) 0.0244(11) -0.0008(7) 0.0036(8) -0.0043(7)
C102 0.0349(10) 0.0397(11) 0.0521(15) 0.0160(10) 0.0162(10) 0.0020(9)
C103 0.0224(8) 0.0281(9) 0.0297(12) 0.0024(7) 0.0070(8) -0.0012(7)
C104 0.0268(9) 0.0356(10) 0.0259(12) -0.0036(8) 0.0044(8) -0.0020(7)
C105 0.0234(9) 0.0316(9) 0.0339(13) -0.0048(8) 0.0032(8) -0.0053(7)
C106 0.0210(8) 0.0266(9) 0.0290(12) -0.0013(7) 0.0052(7) -0.0019(7)
C107 0.0277(9) 0.0329(9) 0.0246(12) -0.0037(7) 0.0050(8) -0.0041(7)
C108 0.0240(9) 0.0280(9) 0.0330(13) -0.0023(7) 0.0045(8) -0.0039(7)
C109 0.0392(11) 0.0522(12) 0.0316(13) -0.0064(9) 0.0059(9) -0.0088(9)
C110 0.0366(11) 0.0437(11) 0.0380(14) -0.0059(9) 0.0066(9) -0.0164(9)
N201 0.0253(8) 0.0342(8) 0.0323(11) 0.0018(7) 0.0018(7) -0.0041(6)
N202 0.0300(8) 0.0359(9) 0.0324(11) -0.0023(7) 0.0007(7) -0.0043(7)
N101 0.0244(7) 0.0318(8) 0.0315(10) 0.0018(7) 0.0076(7) -0.0018(6)
O101 0.0487(9) 0.0647(10) 0.0348(10) 0.0111(7) -0.0010(7) -0.0250(8)
O102 0.0349(7) 0.0371(7) 0.0404(10) -0.0042(6) 0.0044(6) -0.0149(6)
O103 0.0348(8) 0.0362(8) 0.0749(12) -0.0063(7) 0.0273(8) -0.0027(6)
S101 0.0254(2) 0.0315(3) 0.0332(3) -0.00149(19) 0.00873(19) -0.00794(18)

loop_
_atom_type_symbol
_atom_type_description
_atom_type_scat_dispersion_real
_atom_type_scat_dispersion_imag
_atom_type_scat_source
C C 0.0033 0.0016 'International Tables Vol C Tables 4.2.6.8 and 6.1.1.4'
H H 0.0000 0.0000 'International Tables Vol C Tables 4.2.6.8 and 6.1.1.4'
N N 0.0061 0.0033 'International Tables Vol C Tables 4.2.6.8 and 6.1.1.4'
O O 0.0106 0.0060 'International Tables Vol C Tables 4.2.6.8 and 6.1.1.4'
S S 0.1246 0.1234 'International Tables Vol C Tables 4.2.6.8 and 6.1.1.4'

loop_
_geom_angle_atom_site_label_1
_geom_angle_atom_site_label_2
_geom_angle_atom_site_label_3
_geom_angle
_geom_angle_site_symmetry_3
N202 C201 N201 108.38(16) .
N202 C201 H201 125.8 .
N201 C201 H201 125.8 .
C203 C202 N202 106.97(18) .
C203 C202 H202 126.5 .
N202 C202 H202 126.5 .
C202 C203 N201 107.40(16) .
C202 C203 H203 126.3 .
N201 C203 H203 126.3 .
N201 C204 C205 111.40(16) .
N201 C204 H20A 109.3 .
C205 C204 H20A 109.3 .
N201 C204 H20B 109.3 .
C205 C204 H20B 109.3 .
H20A C204 H20B 108.0 .
C204 C205 C206 113.48(17) .
C204 C205 H20C 108.9 .
C206 C205 H20C 108.9 .
C204 C205 H20D 108.9 .
C206 C205 H20D 108.9 .
H20C C205 H20D 107.7 .
C207 C206 C205 112.25(19) .
C207 C206 H20E 109.2 .
C205 C206 H20E 109.2 .
C207 C206 H20F 109.2 .
C205 C206 H20F 109.2 .
H20E C206 H20F 107.9 .
C206 C207 H20G 109.5 .
C206 C207 H20H 109.5 .
H20G C207 H20H 109.5 .
C206 C207 H20I 109.5 .
H20G C207 H20I 109.5 .
H20H C207 H20I 109.5 .
N202 C208 H20J 109.5 .
N202 C208 H20K 109.5 .
H20J C208 H20K 109.5 .
N202 C208 H20L 109.5 .
H20J C208 H20L 109.5 .
H20K C208 H20L 109.5 .
N101 C101 C102 125.97(15) .
N101 C101 C101 116.4(2) 2_666
C102 C101 C101 117.62(19) 2_666
C101 C102 H10A 109.5 .
C101 C102 H10B 109.5 .
H10A C102 H10B 109.5 .
C101 C102 H10C 109.5 .
H10A C102 H10C 109.5 .
H10B C102 H10C 109.5 .
C108 C103 C104 121.87(15) .
C108 C103 N101 120.18(16) .
C104 C103 N101 117.66(17) .
C105 C104 C103 118.25(18) .
C105 C104 C109 121.09(17) .
C103 C104 C109 120.66(16) .
C106 C105 C104 120.63(17) .
C106 C105 H105 119.7 .
C104 C105 H105 119.7 .
C105 C106 C107 120.42(15) .
C105 C106 S101 120.14(13) .
C107 C106 S101 119.41(15) .
C106 C107 C108 120.83(18) .
C106 C107 H107 119.6 .
C108 C107 H107 119.6 .
C107 C108 C103 118.00(16) .
C107 C108 C110 121.29(18) .
C103 C108 C110 120.71(15) .
C104 C109 H10D 109.5 .
C104 C109 H10E 109.5 .
H10D C109 H10E 109.5 .
C104 C109 H10F 109.5 .
H10D C109 H10F 109.5 .
H10E C109 H10F 109.5 .
C108 C110 H11A 109.5 .
C108 C110 H11B 109.5 .
H11A C110 H11B 109.5 .
C108 C110 H11C 109.5 .
H11A C110 H11C 109.5 .
H11B C110 H11C 109.5 .
C201 N201 C203 108.30(17) .
C201 N201 C204 125.27(16) .
C203 N201 C204 126.28(16) .
C201 N202 C202 108.94(17) .
C201 N202 C208 124.60(16) .
C202 N202 C208 126.45(18) .
C101 N101 C103 120.10(15) .
O102 S101 O103 112.12(9) .
O102 S101 O101 112.65(9) .
O103 S101 O101 112.88(10) .
O102 S101 C106 106.66(9) .
O103 S101 C106 105.38(8) .
O101 S101 C106 106.51(9) .

loop_
_geom_bond_atom_site_label_1
_geom_bond_atom_site_label_2
_geom_bond_distance
_geom_bond_site_symmetry_2
C201 N202 1.315(3) .
C201 N201 1.335(2) .
C201 H201 0.9500 .
C202 C203 1.336(3) .
C202 N202 1.378(2) .
C202 H202 0.9500 .
C203 N201 1.373(2) .
C203 H203 0.9500 .
C204 N201 1.469(3) .
C204 C205 1.503(3) .
C204 H20A 0.9900 .
C204 H20B 0.9900 .
C205 C206 1.518(3) .
C205 H20C 0.9900 .
C205 H20D 0.9900 .
C206 C207 1.513(4) .
C206 H20E 0.9900 .
C206 H20F 0.9900 .
C207 H20G 0.9800 .
C207 H20H 0.9800 .
C207 H20I 0.9800 .
C208 N202 1.467(3) .
C208 H20J 0.9800 .
C208 H20K 0.9800 .
C208 H20L 0.9800 .
C101 N101 1.274(2) .
C101 C102 1.492(3) .
C101 C101 1.500(3) 2_666
C102 H10A 0.9800 .
C102 H10B 0.9800 .
C102 H10C 0.9800 .
C103 C108 1.397(3) .
C103 C104 1.399(3) .
C103 N101 1.425(2) .
C104 C105 1.397(2) .
C104 C109 1.501(3) .
C105 C106 1.376(3) .
C105 H105 0.9500 .
C106 C107 1.387(3) .
C106 S101 1.7774(16) .
C107 C108 1.394(2) .
C107 H107 0.9500 .
C108 C110 1.504(3) .
C109 H10D 0.9800 .
C109 H10E 0.9800 .
C109 H10F 0.9800 .
C110 H11A 0.9800 .
C110 H11B 0.9800 .
C110 H11C 0.9800 .
O101 S101 1.4484(17) .
O102 S101 1.4444(14) .
O103 S101 1.4474(15) .

loop_
_geom_torsion_atom_site_label_1
_geom_torsion_atom_site_label_2
_geom_torsion_atom_site_label_3
_geom_torsion_atom_site_label_4
_geom_torsion
_geom_torsion_site_symmetry_1
N202 C202 C203 N201 0.4(2) .
N201 C204 C205 C206 171.22(16) .
C204 C205 C206 C207 175.07(19) .
C108 C103 C104 C105 -0.1(3) .
N101 C103 C104 C105 -174.01(16) .
C108 C103 C104 C109 -179.55(18) .
N101 C103 C104 C109 6.5(3) .
C103 C104 C105 C106 0.2(3) .
C109 C104 C105 C106 179.61(18) .
C104 C105 C106 C107 -0.4(3) .
C104 C105 C106 S101 177.57(14) .
C105 C106 C107 C108 0.5(3) .
S101 C106 C107 C108 -177.43(14) .
C106 C107 C108 C103 -0.5(3) .
C106 C107 C108 C110 -179.89(17) .
C104 C103 C108 C107 0.2(3) .
N101 C103 C108 C107 174.00(16) .
C104 C103 C108 C110 179.69(17) .
N101 C103 C108 C110 -6.6(3) .
N202 C201 N201 C203 -0.3(2) .
N202 C201 N201 C204 -176.01(17) .
C202 C203 N201 C201 -0.1(2) .
C202 C203 N201 C204 175.56(18) .
C205 C204 N201 C201 66.7(2) .
C205 C204 N201 C203 -108.2(2) .
N201 C201 N202 C202 0.6(2) .
N201 C201 N202 C208 179.52(18) .
C203 C202 N202 C201 -0.6(2) .
C203 C202 N202 C208 -179.5(2) .
C102 C101 N101 C103 -3.7(3) .
C101 C101 N101 C103 175.9(2) 2_666
C108 C103 N101 C101 95.8(2) .
C104 C103 N101 C101 -90.2(2) .
C105 C106 S101 O102 15.16(18) .
C107 C106 S101 O102 -166.87(14) .
C105 C106 S101 O103 -104.17(17) .
C107 C106 S101 O103 73.80(17) .
C105 C106 S101 O101 135.69(16) .
C107 C106 S101 O101 -46.34(17) .
